data_7037894
loop_
_publ_author_name
'Strautmann, Julia Bernhardette Hildegard'
'Dammers, Susanne'
'Limpke, Thomas'
'Parthier, Janine'
'Zimmermann, Thomas Philipp'
'Walleck, Stephan'
'Heinze-Br\"uckner, Gabriele'
'Stammler, Anja'
'B\"ogge, Hartmut'
'Glaser, Thorsten'

_publ_section_title
;
 Design and synthesis of a dinucleating ligand system with varying
 terminal donor functions that provides no bridging donor and its
 application to the synthesis of a series of Fe(III)-\m-O-Fe(III)
 complexes.
;
_journal_issue 8
_journal_name_full 'Dalton transactions (Cambridge, England : 2003)'
_journal_page_first 3340
_journal_page_last 3361
_journal_paper_doi 10.1039/c5dt03711e
_journal_volume 45
_journal_year 2016
_chemical_formula_moiety 'C44 H58 Fe2 N4 O5, C H2 Cl2'
_chemical_formula_sum 'C45 H60 Cl2 Fe2 N4 O5'
_chemical_formula_weight 919.57
_chemical_name_systematic
; 
 ? 
;
_space_group_IT_number 15
_symmetry_cell_setting monoclinic
_symmetry_space_group_name_Hall '-C 2yc'
_symmetry_space_group_name_H-M 'C 1 2/c 1'
_atom_sites_solution_hydrogens geom
_atom_sites_solution_primary direct
_atom_sites_solution_secondary difmap
_audit_creation_method SHELXL-97
_audit_update_record
;
2014-09-15 deposited with the CCDC.
2016-01-04 downloaded from the CCDC.
;
_cell_angle_alpha 90.00
_cell_angle_beta 97.6970(10)
_cell_angle_gamma 90.00
_cell_formula_units_Z 4
_cell_length_a 17.5005(9)
_cell_length_b 11.7785(6)
_cell_length_c 21.6508(11)
_cell_measurement_reflns_used 2715
_cell_measurement_temperature 183(2)
_cell_measurement_theta_max 24.55
_cell_measurement_theta_min 2.23
_cell_volume 4422.7(4)
_computing_cell_refinement 'SAINT (Bruker AXS, 2001)'
_computing_data_collection 'SMART (Bruker AXS, 2001)'
_computing_data_reduction 'SAINT (Bruker AXS, 2001)'
_computing_molecular_graphics 'DIAMOND 2.1 (Crystal Impact, 2001)'
_computing_publication_material 'SHELXL-97 (Sheldrick, 1997)'
_computing_structure_refinement 'SHELXL-97 (Sheldrick, 1997)'
_computing_structure_solution 'SHELXS-97 (Sheldrick, 1997)'
_diffrn_ambient_temperature 183(2)
_diffrn_measured_fraction_theta_full 0.993
_diffrn_measured_fraction_theta_max 0.993
_diffrn_measurement_device_type 'Bruker AXS SMART 1K'
_diffrn_measurement_method omega-scan
_diffrn_radiation_monochromator graphite
_diffrn_radiation_source 'fine-focus sealed tube'
_diffrn_radiation_type MoK\a
_diffrn_radiation_wavelength 0.71073
_diffrn_reflns_av_R_equivalents 0.0458
_diffrn_reflns_av_sigmaI/netI 0.0614
_diffrn_reflns_limit_h_max 20
_diffrn_reflns_limit_h_min -22
_diffrn_reflns_limit_k_max 11
_diffrn_reflns_limit_k_min -15
_diffrn_reflns_limit_l_max 27
_diffrn_reflns_limit_l_min -26
_diffrn_reflns_number 12835
_diffrn_reflns_theta_full 26.99
_diffrn_reflns_theta_max 26.99
_diffrn_reflns_theta_min 1.90
_diffrn_standards_decay_% 0
_diffrn_standards_interval_count 0
_diffrn_standards_interval_time 0
_diffrn_standards_number 0
_exptl_absorpt_coefficient_mu 0.826
_exptl_absorpt_correction_T_max 0.9837
_exptl_absorpt_correction_T_min 0.9146
_exptl_absorpt_correction_type multi-scan
_exptl_absorpt_process_details 'SADABS 2.10 (Bruker AXS, 2003)'
_exptl_crystal_colour brown
_exptl_crystal_density_diffrn 1.381
_exptl_crystal_density_method 'not measured'
_exptl_crystal_description rhomb
_exptl_crystal_F_000 1936
_exptl_crystal_size_max 0.11
_exptl_crystal_size_mid 0.10
_exptl_crystal_size_min 0.02
_refine_diff_density_max 0.522
_refine_diff_density_min -0.651
_refine_diff_density_rms 0.073
_refine_ls_extinction_method none
_refine_ls_goodness_of_fit_ref 1.039
_refine_ls_hydrogen_treatment constr
_refine_ls_matrix_type full
_refine_ls_number_parameters 268
_refine_ls_number_reflns 4802
_refine_ls_number_restraints 0
_refine_ls_restrained_S_all 1.039
_refine_ls_R_factor_all 0.0863
_refine_ls_R_factor_gt 0.0524
_refine_ls_shift/su_max 0.001
_refine_ls_shift/su_mean 0.000
_refine_ls_structure_factor_coef Fsqd
_refine_ls_weighting_details 'calc w=1/[\s^2^(Fo^2^)+(0.0496P)^2^+8.6082P] where P=(Fo^2^+2Fc^2^)/3'
_refine_ls_weighting_scheme calc
_refine_ls_wR_factor_gt 0.1101
_refine_ls_wR_factor_ref 0.1248
_reflns_number_gt 3405
_reflns_number_total 4802
_reflns_threshold_expression >2sigma(I)
_cod_data_source_file c5dt03711e2.cif
_cod_data_source_block gl1609
_cod_depositor_comments 'Adding full bibliography for 7037891--7037896.cif.'
_cod_original_sg_symbol_H-M C2/c
_cod_database_code 7037894

loop_
_symmetry_equiv_pos_as_xyz
'x, y, z'
'-x, y, -z+1/2'
'x+1/2, y+1/2, z'
'-x+1/2, y+1/2, -z+1/2'
'-x, -y, -z'
'x, -y, z-1/2'
'-x+1/2, -y+1/2, -z'
'x+1/2, -y+1/2, z-1/2'

loop_
_atom_site_label
_atom_site_type_symbol
_atom_site_fract_x
_atom_site_fract_y
_atom_site_fract_z
_atom_site_U_iso_or_equiv
_atom_site_adp_type
_atom_site_occupancy
_atom_site_symmetry_multiplicity
_atom_site_calc_flag
_atom_site_refinement_flags
Fe1 Fe 0.39921(2) 0.28615(4) 0.24889(2) 0.02199(13) Uani 1 1 d .
O1 O 0.36853(13) 0.18237(19) 0.30656(11) 0.0340(6) Uani 1 1 d .
O2 O 0.37323(13) 0.2592(2) 0.16250(11) 0.0405(6) Uani 1 1 d .
O3 O 0.5000 0.2608(3) 0.2500 0.0262(7) Uani 1 2 d S
N1 N 0.42667(15) 0.4491(2) 0.30069(12) 0.0273(6) Uani 1 1 d .
N2 N 0.28010(15) 0.3695(2) 0.24403(12) 0.0247(6) Uani 1 1 d .
C1 C 0.49791(18) 0.5048(3) 0.28492(15) 0.0303(7) Uani 1 1 d .
H1A H 0.5435 0.4646 0.3066 0.036 Uiso 1 1 calc R
H1B H 0.4996 0.5841 0.3002 0.036 Uiso 1 1 calc R
C2 C 0.36056(18) 0.5285(3) 0.28837(16) 0.0302(7) Uani 1 1 d .
H2A H 0.3615 0.5656 0.2475 0.036 Uiso 1 1 calc R
H2B H 0.3652 0.5884 0.3208 0.036 Uiso 1 1 calc R
C3 C 0.28457(19) 0.4660(3) 0.28842(16) 0.0316(8) Uani 1 1 d .
H3A H 0.2805 0.4375 0.3309 0.038 Uiso 1 1 calc R
H3B H 0.2411 0.5188 0.2763 0.038 Uiso 1 1 calc R
C4 C 0.4404(2) 0.4179(3) 0.36794(16) 0.0357(8) Uani 1 1 d .
H4A H 0.4555 0.4857 0.3929 0.054 Uiso 1 1 calc R
H4B H 0.4817 0.3613 0.3747 0.054 Uiso 1 1 calc R
H4C H 0.3930 0.3862 0.3805 0.054 Uiso 1 1 calc R
C5 C 0.22304(18) 0.2828(3) 0.25930(15) 0.0299(7) Uani 1 1 d .
H5A H 0.2212 0.2204 0.2285 0.036 Uiso 1 1 calc R
H5B H 0.1713 0.3182 0.2550 0.036 Uiso 1 1 calc R
C6 C 0.24050(18) 0.2334(3) 0.32371(16) 0.0296(7) Uani 1 1 d .
C7 C 0.31371(19) 0.1869(3) 0.34404(16) 0.0291(7) Uani 1 1 d .
C8 C 0.32911(19) 0.1419(3) 0.40452(15) 0.0310(8) Uani 1 1 d .
C9 C 0.2693(2) 0.1352(3) 0.44038(16) 0.0360(8) Uani 1 1 d .
H9A H 0.2793 0.1025 0.4808 0.043 Uiso 1 1 calc R
C10 C 0.1951(2) 0.1742(3) 0.41980(17) 0.0385(9) Uani 1 1 d .
C11 C 0.1826(2) 0.2244(3) 0.36197(17) 0.0353(8) Uani 1 1 d .
H11A H 0.1329 0.2540 0.3476 0.042 Uiso 1 1 calc R
C12 C 0.4096(2) 0.1018(3) 0.42774(18) 0.0401(9) Uani 1 1 d .
H12A H 0.4457 0.1655 0.4279 0.060 Uiso 1 1 calc R
H12B H 0.4243 0.0417 0.4003 0.060 Uiso 1 1 calc R
H12C H 0.4112 0.0719 0.4702 0.060 Uiso 1 1 calc R
C16 C 0.1299(2) 0.1588(4) 0.4590(2) 0.0542(11) Uani 1 1 d .
H16A H 0.0906 0.2172 0.4479 0.081 Uiso 1 1 calc R
H16B H 0.1503 0.1657 0.5032 0.081 Uiso 1 1 calc R
H16C H 0.1069 0.0835 0.4511 0.081 Uiso 1 1 calc R
C25 C 0.2544(2) 0.4113(3) 0.17909(16) 0.0331(8) Uani 1 1 d .
H25A H 0.2935 0.4646 0.1668 0.040 Uiso 1 1 calc R
H25B H 0.2053 0.4533 0.1784 0.040 Uiso 1 1 calc R
C26 C 0.24313(19) 0.3154(3) 0.13260(16) 0.0303(8) Uani 1 1 d .
C27 C 0.30421(19) 0.2413(3) 0.12800(15) 0.0326(8) Uani 1 1 d .
C28 C 0.2939(2) 0.1477(3) 0.08754(16) 0.0366(8) Uani 1 1 d .
C29 C 0.2234(2) 0.1346(3) 0.05077(17) 0.0385(9) Uani 1 1 d .
H29A H 0.2166 0.0722 0.0228 0.046 Uiso 1 1 calc R
C30 C 0.16184(19) 0.2090(3) 0.05305(16) 0.0358(8) Uani 1 1 d .
C31 C 0.17268(19) 0.2987(3) 0.09467(16) 0.0341(8) Uani 1 1 d .
H31A H 0.1314 0.3500 0.0976 0.041 Uiso 1 1 calc R
C32 C 0.3589(2) 0.0653(4) 0.0848(2) 0.0567(12) Uani 1 1 d .
H32A H 0.3666 0.0532 0.0413 0.085 Uiso 1 1 calc R
H32B H 0.3463 -0.0071 0.1033 0.085 Uiso 1 1 calc R
H32C H 0.4063 0.0962 0.1081 0.085 Uiso 1 1 calc R
C36 C 0.0867(2) 0.1916(4) 0.01062(19) 0.0496(11) Uani 1 1 d .
H36A H 0.0664 0.1158 0.0176 0.074 Uiso 1 1 calc R
H36B H 0.0957 0.1987 -0.0329 0.074 Uiso 1 1 calc R
H36C H 0.0493 0.2491 0.0197 0.074 Uiso 1 1 calc R
C100 C 0.5000 -0.0222(7) 0.2500 0.124(4) Uani 1 2 d S
H10A H 0.4555 0.0254 0.2402 0.149 Uiso 1 1 d R
Cl1 Cl 0.51202(8) -0.10933(15) 0.18523(8) 0.0907(5) Uani 1 1 d .

loop_
_atom_site_aniso_label
_atom_site_aniso_U_11
_atom_site_aniso_U_22
_atom_site_aniso_U_33
_atom_site_aniso_U_23
_atom_site_aniso_U_13
_atom_site_aniso_U_12
Fe1 0.0175(2) 0.0207(2) 0.0273(2) -0.0007(2) 0.00148(16) -0.00003(19)
O1 0.0292(12) 0.0301(13) 0.0449(14) 0.0093(10) 0.0134(10) 0.0042(10)
O2 0.0246(12) 0.0626(18) 0.0327(14) -0.0107(12) -0.0023(10) 0.0047(11)
O3 0.0162(14) 0.0274(17) 0.0342(18) 0.000 0.0010(12) 0.000
N1 0.0243(14) 0.0240(14) 0.0329(15) -0.0016(12) 0.0012(11) 0.0028(11)
N2 0.0233(13) 0.0216(14) 0.0286(14) -0.0015(11) 0.0017(11) 0.0001(11)
C1 0.0265(17) 0.0238(17) 0.0390(19) -0.0060(14) -0.0011(14) -0.0030(13)
C2 0.0290(17) 0.0226(17) 0.0376(19) -0.0059(14) -0.0003(14) 0.0021(14)
C3 0.0275(17) 0.0279(18) 0.039(2) -0.0038(15) 0.0040(14) 0.0033(14)
C4 0.040(2) 0.0328(19) 0.0333(19) -0.0058(15) 0.0012(15) 0.0000(16)
C5 0.0235(15) 0.0290(17) 0.0366(18) 0.0016(15) 0.0013(13) -0.0033(15)
C6 0.0254(16) 0.0251(18) 0.0388(19) -0.0030(14) 0.0063(14) -0.0009(13)
C7 0.0285(17) 0.0238(17) 0.0366(19) -0.0010(14) 0.0097(14) -0.0067(13)
C8 0.0311(18) 0.0286(18) 0.0327(19) -0.0021(14) 0.0024(14) -0.0057(14)
C9 0.041(2) 0.039(2) 0.0291(19) 0.0024(16) 0.0068(15) -0.0092(16)
C10 0.038(2) 0.040(2) 0.040(2) -0.0067(16) 0.0161(16) -0.0085(17)
C11 0.0278(17) 0.033(2) 0.047(2) -0.0049(17) 0.0119(15) -0.0024(15)
C12 0.034(2) 0.043(2) 0.042(2) 0.0099(17) -0.0015(16) -0.0036(17)
C16 0.043(2) 0.067(3) 0.057(3) 0.002(2) 0.025(2) -0.008(2)
C25 0.0324(18) 0.0275(18) 0.038(2) 0.0067(15) -0.0015(15) 0.0056(15)
C26 0.0294(17) 0.0292(18) 0.0309(18) 0.0043(14) -0.0014(14) -0.0006(14)
C27 0.0231(16) 0.045(2) 0.0277(18) -0.0017(15) -0.0032(13) 0.0008(14)
C28 0.0322(19) 0.048(2) 0.0284(18) -0.0068(16) -0.0009(15) 0.0042(16)
C29 0.037(2) 0.043(2) 0.034(2) -0.0108(17) -0.0010(16) -0.0026(17)
C30 0.0292(17) 0.045(2) 0.0313(18) 0.0019(17) -0.0019(14) -0.0026(17)
C31 0.0276(17) 0.039(2) 0.0345(19) 0.0045(16) -0.0020(14) 0.0040(15)
C32 0.040(2) 0.068(3) 0.058(3) -0.029(2) -0.007(2) 0.017(2)
C36 0.033(2) 0.064(3) 0.046(2) -0.002(2) -0.0114(17) -0.0030(19)
C100 0.102(7) 0.043(5) 0.235(13) 0.000 0.050(8) 0.000
Cl1 0.0648(9) 0.1121(13) 0.0969(11) 0.0217(9) 0.0167(8) 0.0000(8)

loop_
_atom_type_symbol
_atom_type_description
_atom_type_scat_dispersion_real
_atom_type_scat_dispersion_imag
_atom_type_scat_source
C C 0.0033 0.0016 'International Tables Vol C Tables 4.2.6.8 and 6.1.1.4'
H H 0.0000 0.0000 'International Tables Vol C Tables 4.2.6.8 and 6.1.1.4'
N N 0.0061 0.0033 'International Tables Vol C Tables 4.2.6.8 and 6.1.1.4'
O O 0.0106 0.0060 'International Tables Vol C Tables 4.2.6.8 and 6.1.1.4'
Cl Cl 0.1484 0.1585 'International Tables Vol C Tables 4.2.6.8 and 6.1.1.4'
Fe Fe 0.3463 0.8444 'International Tables Vol C Tables 4.2.6.8 and 6.1.1.4'

loop_
_geom_angle_atom_site_label_1
_geom_angle_atom_site_label_2
_geom_angle_atom_site_label_3
_geom_angle
_geom_angle_site_symmetry_1
_geom_angle_site_symmetry_3
O3 Fe1 O1 104.62(10) . .
O3 Fe1 O2 95.25(8) . .
O1 Fe1 O2 119.76(11) . .
O3 Fe1 N1 89.49(11) . .
O1 Fe1 N1 106.61(10) . .
O2 Fe1 N1 130.18(11) . .
O3 Fe1 N2 164.15(11) . .
O1 Fe1 N2 88.28(9) . .
O2 Fe1 N2 85.98(10) . .
N1 Fe1 N2 77.83(9) . .
O3 Fe1 Fe1 9.61(10) . 2_655
O1 Fe1 Fe1 111.49(7) . 2_655
O2 Fe1 Fe1 96.96(7) . 2_655
N1 Fe1 Fe1 81.14(7) . 2_655
N2 Fe1 Fe1 154.58(6) . 2_655
C7 O1 Fe1 132.0(2) . .
C27 O2 Fe1 130.7(2) . .
Fe1 O3 Fe1 160.78(19) 2_655 .
C2 N1 C1 109.7(3) . .
C2 N1 C4 110.5(3) . .
C1 N1 C4 107.6(2) . .
C2 N1 Fe1 109.88(18) . .
C1 N1 Fe1 113.10(19) . .
C4 N1 Fe1 105.87(19) . .
C3 N2 C5 111.0(3) . .
C3 N2 C25 109.8(2) . .
C5 N2 C25 107.8(2) . .
C3 N2 Fe1 109.23(18) . .
C5 N2 Fe1 109.10(19) . .
C25 N2 Fe1 109.85(19) . .
N1 C1 C1 112.4(3) . 2_655
N1 C1 H1A 109.1 . .
C1 C1 H1A 109.1 2_655 .
N1 C1 H1B 109.1 . .
C1 C1 H1B 109.1 2_655 .
H1A C1 H1B 107.9 . .
N1 C2 C3 110.8(3) . .
N1 C2 H2A 109.5 . .
C3 C2 H2A 109.5 . .
N1 C2 H2B 109.5 . .
C3 C2 H2B 109.5 . .
H2A C2 H2B 108.1 . .
N2 C3 C2 109.9(3) . .
N2 C3 H3A 109.7 . .
C2 C3 H3A 109.7 . .
N2 C3 H3B 109.7 . .
C2 C3 H3B 109.7 . .
H3A C3 H3B 108.2 . .
N1 C4 H4A 109.5 . .
N1 C4 H4B 109.5 . .
H4A C4 H4B 109.5 . .
N1 C4 H4C 109.5 . .
H4A C4 H4C 109.5 . .
H4B C4 H4C 109.5 . .
N2 C5 C6 114.2(3) . .
N2 C5 H5A 108.7 . .
C6 C5 H5A 108.7 . .
N2 C5 H5B 108.7 . .
C6 C5 H5B 108.7 . .
H5A C5 H5B 107.6 . .
C11 C6 C7 119.2(3) . .
C11 C6 C5 120.4(3) . .
C7 C6 C5 120.2(3) . .
O1 C7 C8 119.1(3) . .
O1 C7 C6 121.5(3) . .
C8 C7 C6 119.4(3) . .
C9 C8 C7 118.6(3) . .
C9 C8 C12 122.5(3) . .
C7 C8 C12 118.9(3) . .
C8 C9 C10 122.9(3) . .
C8 C9 H9A 118.5 . .
C10 C9 H9A 118.5 . .
C11 C10 C9 117.4(3) . .
C11 C10 C16 121.3(4) . .
C9 C10 C16 121.2(4) . .
C10 C11 C6 122.2(3) . .
C10 C11 H11A 118.9 . .
C6 C11 H11A 118.9 . .
C8 C12 H12A 109.5 . .
C8 C12 H12B 109.5 . .
H12A C12 H12B 109.5 . .
C8 C12 H12C 109.5 . .
H12A C12 H12C 109.5 . .
H12B C12 H12C 109.5 . .
C10 C16 H16A 109.5 . .
C10 C16 H16B 109.5 . .
H16A C16 H16B 109.5 . .
C10 C16 H16C 109.5 . .
H16A C16 H16C 109.5 . .
H16B C16 H16C 109.5 . .
N2 C25 C26 112.1(3) . .
N2 C25 H25A 109.2 . .
C26 C25 H25A 109.2 . .
N2 C25 H25B 109.2 . .
C26 C25 H25B 109.2 . .
H25A C25 H25B 107.9 . .
C27 C26 C31 119.6(3) . .
C27 C26 C25 118.9(3) . .
C31 C26 C25 121.5(3) . .
O2 C27 C26 120.1(3) . .
O2 C27 C28 119.9(3) . .
C26 C27 C28 120.0(3) . .
C29 C28 C27 118.5(3) . .
C29 C28 C32 121.8(3) . .
C27 C28 C32 119.7(3) . .
C28 C29 C30 122.9(3) . .
C28 C29 H29A 118.6 . .
C30 C29 H29A 118.6 . .
C31 C30 C29 117.6(3) . .
C31 C30 C36 122.0(3) . .
C29 C30 C36 120.4(3) . .
C30 C31 C26 121.5(3) . .
C30 C31 H31A 119.3 . .
C26 C31 H31A 119.3 . .
C28 C32 H32A 109.5 . .
C28 C32 H32B 109.5 . .
H32A C32 H32B 109.5 . .
C28 C32 H32C 109.5 . .
H32A C32 H32C 109.5 . .
H32B C32 H32C 109.5 . .
C30 C36 H36A 109.5 . .
C30 C36 H36B 109.5 . .
H36A C36 H36B 109.5 . .
C30 C36 H36C 109.5 . .
H36A C36 H36C 109.5 . .
H36B C36 H36C 109.5 . .
Cl1 C100 Cl1 109.2(4) . 2_655
Cl1 C100 H10A 110.0 . .
Cl1 C100 H10A 109.5 2_655 .

loop_
_geom_bond_atom_site_label_1
_geom_bond_atom_site_label_2
_geom_bond_distance
_geom_bond_site_symmetry_2
Fe1 O3 1.7858(7) .
Fe1 O1 1.877(2) .
Fe1 O2 1.892(2) .
Fe1 N1 2.242(3) .
Fe1 N2 2.294(3) .
Fe1 Fe1 3.5215(9) 2_655
O1 C7 1.338(4) .
O2 C27 1.349(4) .
O3 Fe1 1.7858(7) 2_655
N1 C2 1.484(4) .
N1 C1 1.488(4) .
N1 C4 1.490(4) .
N2 C3 1.484(4) .
N2 C5 1.496(4) .
N2 C25 1.501(4) .
C1 C1 1.524(7) 2_655
C1 H1A 0.9900 .
C1 H1B 0.9900 .
C2 C3 1.520(4) .
C2 H2A 0.9900 .
C2 H2B 0.9900 .
C3 H3A 0.9900 .
C3 H3B 0.9900 .
C4 H4A 0.9800 .
C4 H4B 0.9800 .
C4 H4C 0.9800 .
C5 C6 1.504(5) .
C5 H5A 0.9900 .
C5 H5B 0.9900 .
C6 C11 1.396(5) .
C6 C7 1.409(4) .
C7 C8 1.405(5) .
C8 C9 1.387(5) .
C8 C12 1.507(5) .
C9 C10 1.393(5) .
C9 H9A 0.9500 .
C10 C11 1.375(5) .
C10 C16 1.520(5) .
C11 H11A 0.9500 .
C12 H12A 0.9800 .
C12 H12B 0.9800 .
C12 H12C 0.9800 .
C16 H16A 0.9800 .
C16 H16B 0.9800 .
C16 H16C 0.9800 .
C25 C26 1.508(5) .
C25 H25A 0.9900 .
C25 H25B 0.9900 .
C26 C27 1.394(5) .
C26 C31 1.401(4) .
C27 C28 1.405(5) .
C28 C29 1.385(5) .
C28 C32 1.503(5) .
C29 C30 1.394(5) .
C29 H29A 0.9500 .
C30 C31 1.385(5) .
C30 C36 1.514(5) .
C31 H31A 0.9500 .
C32 H32A 0.9800 .
C32 H32B 0.9800 .
C32 H32C 0.9800 .
C36 H36A 0.9800 .
C36 H36B 0.9800 .
C36 H36C 0.9800 .
C100 Cl1 1.773(5) .
C100 Cl1 1.773(5) 2_655
C100 H10A 0.9602 .
